data_7057186
loop_
_publ_author_name
'G\"unsel, Arma\(gan'
'Bilgi\,cli, Ahmet T.'
'Pi\,skin, Hasan'
'\,Caylak Deliba\,s, Nagihan'
'Yarasir, M. Nil\"ufer'
'G\"und\"uz, Bayram'

_publ_section_title
;
 Synthesis, characterization, and optical and surface properties of
 (4-(trifluoromethylthio)phenoxy) copper(ii) phthalocyanine
;
_journal_issue 8
_journal_name_full 'New Journal of Chemistry'
_journal_page_first 6013
_journal_paper_doi 10.1039/C8NJ00504D
_journal_volume 42
_journal_year 2018
_chemical_formula_sum 'C15 H7 F3 N2 O S'
_chemical_formula_weight 320.29
_space_group_IT_number 2
_space_group_name_Hall '-P 1'
_space_group_name_H-M_alt 'P -1'
_symmetry_cell_setting triclinic
_symmetry_space_group_name_Hall '-P 1'
_symmetry_space_group_name_H-M 'P -1'
_atom_sites_solution_hydrogens geom
_atom_sites_solution_primary direct
_atom_sites_solution_secondary difmap
_audit_creation_method SHELXL-97
_audit_update_record
;
2017-03-17 deposited with the CCDC.
2018-03-12 downloaded from the CCDC.
;
_cell_angle_alpha 99.623(9)
_cell_angle_beta 101.966(9)
_cell_angle_gamma 98.974(9)
_cell_formula_units_Z 2
_cell_length_a 7.9423(11)
_cell_length_b 8.3974(10)
_cell_length_c 11.4457(16)
_cell_measurement_reflns_used 2379
_cell_measurement_temperature 296(2)
_cell_measurement_theta_max 24.04
_cell_measurement_theta_min 2.51
_cell_volume 721.75(17)
_computing_cell_refinement 'APEX2 v2014.11-0 (Bruker AXS)'
_computing_data_collection 'Bruker Instrument Service v2013.12.0.0'
_computing_data_reduction 'SAINT V8.34A (Bruker AXS Inc., 2013)'
_computing_molecular_graphics 'Ortep-3 for Windows (Farrugia, 1997)'
_computing_publication_material 'WinGX publication routines (Farrugia, 1999)'
_computing_structure_refinement 'SHELXL97 (Sheldrick, 2008)'
_computing_structure_solution 'SHELXS97 (Sheldrick, 2008)'
_diffrn_ambient_temperature 296(2)
_diffrn_detector_area_resol_mean 8.3333
_diffrn_measured_fraction_theta_full 0.985
_diffrn_measured_fraction_theta_max 0.985
_diffrn_measurement_device_type 'Bruker APEX-II CCD'
_diffrn_measurement_method '\f and \w scans'
_diffrn_radiation_monochromator 'multilayer QUAZAR mirrors'
_diffrn_radiation_source 'microfocus sealed tube'
_diffrn_radiation_type MoK\a
_diffrn_radiation_wavelength 0.71073
_diffrn_reflns_av_R_equivalents 0.0224
_diffrn_reflns_av_sigmaI/netI 0.0488
_diffrn_reflns_limit_h_max 7
_diffrn_reflns_limit_h_min -9
_diffrn_reflns_limit_k_max 9
_diffrn_reflns_limit_k_min -9
_diffrn_reflns_limit_l_max 13
_diffrn_reflns_limit_l_min -13
_diffrn_reflns_number 4263
_diffrn_reflns_theta_full 25.00
_diffrn_reflns_theta_max 25.00
_diffrn_reflns_theta_min 1.86
_diffrn_standards_number 0
_exptl_absorpt_coefficient_mu 0.259
_exptl_absorpt_correction_T_max 0.7456
_exptl_absorpt_correction_T_min 0.6340
_exptl_absorpt_correction_type multi-scan
_exptl_absorpt_process_details 'SADABS V2014/4 (Bruker AXS)'
_exptl_crystal_colour colourless
_exptl_crystal_density_diffrn 1.474
_exptl_crystal_density_method 'not measured'
_exptl_crystal_description plate
_exptl_crystal_F_000 324
_exptl_crystal_size_max 0.32
_exptl_crystal_size_mid 0.255
_exptl_crystal_size_min 0.084
_refine_diff_density_max 0.192
_refine_diff_density_min -0.281
_refine_diff_density_rms 0.041
_refine_ls_extinction_coef 0.013(3)
_refine_ls_extinction_expression Fc^*^=kFc[1+0.001xFc^2^\l^3^/sin(2\q)]^-1/4^
_refine_ls_extinction_method SHELXL
_refine_ls_goodness_of_fit_ref 1.049
_refine_ls_hydrogen_treatment mixed
_refine_ls_matrix_type full
_refine_ls_number_parameters 228
_refine_ls_number_reflns 2505
_refine_ls_number_restraints 0
_refine_ls_restrained_S_all 1.049
_refine_ls_R_factor_all 0.0728
_refine_ls_R_factor_gt 0.0472
_refine_ls_shift/su_max 0.031
_refine_ls_shift/su_mean 0.003
_refine_ls_structure_factor_coef Fsqd
_refine_ls_weighting_details 'calc w=1/[\s^2^(Fo^2^)+(0.0251P)^2^+0.4155P] where P=(Fo^2^+2Fc^2^)/3'
_refine_ls_weighting_scheme calc
_refine_ls_wR_factor_gt 0.1050
_refine_ls_wR_factor_ref 0.1202
_reflns_number_gt 1730
_reflns_number_total 2505
_reflns_threshold_expression >2\s(I)
_cod_data_source_file c8nj00504d1.cif
_cod_data_source_block hpsolve
_cod_depositor_comments
;
The following automatic conversions were performed:

'_symmetry_cell_setting' value 'Triclinic' changed to 'triclinic'
according to
/home/data/users/saulius/crontab/automatic-downloads/rss-feeds/RSC/lib/dictionaries/cif_core.dic
dictionary named 'cif_core.dic' version 2.4.2 from 2011-04-26.

Automatic conversion script
Id: cif_fix_values 4973 2017-02-22 13:04:09Z antanas 

 Adding full bibliography for 7057186.cif.
;
_cod_original_sg_symbol_H-M P-1
_cod_database_code 7057186

loop_
_symmetry_equiv_pos_as_xyz
'x, y, z'
'-x, -y, -z'

loop_
_atom_site_label
_atom_site_type_symbol
_atom_site_fract_x
_atom_site_fract_y
_atom_site_fract_z
_atom_site_U_iso_or_equiv
_atom_site_adp_type
_atom_site_occupancy
_atom_site_symmetry_multiplicity
_atom_site_calc_flag
C16 C 0.0800(4) 0.0966(4) 0.8527(3) 0.0681(9) Uani 1 1 d
F7 F -0.0662(2) -0.0016(3) 0.8553(2) 0.0957(7) Uani 1 1 d
F5 F 0.0580(3) 0.1265(3) 0.7422(2) 0.1031(8) Uani 1 1 d
F6 F 0.0895(3) 0.2376(3) 0.9260(2) 0.1084(8) Uani 1 1 d
H10 H 0.558(4) 0.551(4) 0.724(3) 0.072(9) Uiso 1 1 d
H3 H 0.635(4) 0.203(4) 0.664(3) 0.083(11) Uiso 1 1 d
H9 H 0.521(5) 0.723(4) 0.578(3) 0.090(11) Uiso 1 1 d
H5 H 0.731(4) 0.468(4) 0.999(3) 0.073(10) Uiso 1 1 d
H6 H 0.504(4) 0.283(4) 1.034(3) 0.067(9) Uiso 1 1 d
H8 H 0.753(4) 0.820(4) 0.502(3) 0.076(10) Uiso 1 1 d
H2 H 0.411(5) 0.020(4) 0.703(3) 0.091(12) Uiso 1 1 d
S1 S 0.25858(11) -0.00138(10) 0.89496(9) 0.0732(3) Uani 1 1 d
O1 O 0.8417(2) 0.4536(3) 0.8079(2) 0.0720(6) Uani 1 1 d
C12 C 0.9488(3) 0.6054(3) 0.6773(3) 0.0495(7) Uani 1 1 d
C5 C 0.6624(4) 0.3756(4) 0.9380(3) 0.0570(8) Uani 1 1 d
C4 C 0.6991(4) 0.3486(4) 0.8264(3) 0.0583(8) Uani 1 1 d
C7 C 0.8083(3) 0.5480(3) 0.7238(3) 0.0552(7) Uani 1 1 d
C11 C 0.9264(4) 0.7081(3) 0.5933(3) 0.0548(7) Uani 1 1 d
C13 C 1.0726(4) 0.7673(4) 0.5459(3) 0.0629(8) Uani 1 1 d
C14 C 1.1140(4) 0.5579(3) 0.7141(3) 0.0554(7) Uani 1 1 d
C6 C 0.5252(4) 0.2692(4) 0.9584(3) 0.0571(8) Uani 1 1 d
C1 C 0.4300(4) 0.1388(3) 0.8678(3) 0.0540(7) Uani 1 1 d
C9 C 0.6291(5) 0.6928(4) 0.6036(4) 0.0768(10) Uani 1 1 d
C8 C 0.6481(4) 0.5929(4) 0.6860(3) 0.0660(9) Uani 1 1 d
C3 C 0.6097(5) 0.2177(5) 0.7361(4) 0.0744(10) Uani 1 1 d
N2 N 1.1903(4) 0.8132(4) 0.5103(3) 0.0819(9) Uani 1 1 d
C2 C 0.4729(4) 0.1122(5) 0.7568(3) 0.0708(9) Uani 1 1 d
C10 C 0.7664(4) 0.7521(4) 0.5561(4) 0.0730(10) Uani 1 1 d
N1 N 1.2463(3) 0.5208(4) 0.7413(3) 0.0766(8) Uani 1 1 d

loop_
_atom_site_aniso_label
_atom_site_aniso_U_11
_atom_site_aniso_U_22
_atom_site_aniso_U_33
_atom_site_aniso_U_23
_atom_site_aniso_U_13
_atom_site_aniso_U_12
C16 0.055(2) 0.064(2) 0.083(3) 0.0230(19) 0.0141(17) 0.0014(16)
F7 0.0582(12) 0.1013(15) 0.1230(18) 0.0278(13) 0.0272(11) -0.0104(11)
F5 0.0804(14) 0.1362(19) 0.1037(17) 0.0636(15) 0.0143(12) 0.0225(13)
F6 0.0820(15) 0.0750(14) 0.157(2) -0.0058(14) 0.0257(14) 0.0176(11)
S1 0.0631(5) 0.0591(5) 0.1046(8) 0.0396(5) 0.0209(5) 0.0080(4)
O1 0.0396(11) 0.0959(16) 0.0840(16) 0.0401(14) 0.0128(10) 0.0030(11)
C12 0.0360(14) 0.0509(15) 0.0544(17) 0.0015(13) 0.0079(12) 0.0010(12)
C5 0.0556(18) 0.0530(17) 0.059(2) 0.0108(16) 0.0088(16) 0.0075(15)
C4 0.0422(16) 0.0668(19) 0.066(2) 0.0207(17) 0.0111(15) 0.0050(14)
C7 0.0407(15) 0.0606(17) 0.0591(18) 0.0106(15) 0.0083(13) 0.0021(13)
C11 0.0447(16) 0.0543(16) 0.0567(18) 0.0050(14) 0.0074(14) -0.0029(13)
C13 0.060(2) 0.0641(19) 0.0544(19) 0.0096(15) 0.0074(16) -0.0054(16)
C14 0.0422(17) 0.0604(17) 0.0588(19) 0.0106(15) 0.0101(14) 0.0006(14)
C6 0.0598(19) 0.0598(18) 0.055(2) 0.0154(16) 0.0181(16) 0.0119(15)
C1 0.0494(16) 0.0516(16) 0.0619(19) 0.0162(15) 0.0111(14) 0.0106(13)
C9 0.048(2) 0.077(2) 0.102(3) 0.023(2) 0.0044(19) 0.0156(18)
C8 0.0390(17) 0.073(2) 0.085(2) 0.0165(19) 0.0150(16) 0.0078(15)
C3 0.064(2) 0.095(3) 0.058(2) 0.003(2) 0.0224(18) 0.0014(19)
N2 0.075(2) 0.097(2) 0.0670(19) 0.0173(16) 0.0234(16) -0.0095(17)
C2 0.061(2) 0.071(2) 0.068(2) -0.0047(19) 0.0137(18) -0.0012(17)
C10 0.059(2) 0.067(2) 0.087(3) 0.026(2) 0.0035(18) 0.0045(16)
N1 0.0476(16) 0.094(2) 0.091(2) 0.0244(17) 0.0182(15) 0.0156(15)

loop_
_atom_type_symbol
_atom_type_description
_atom_type_scat_dispersion_real
_atom_type_scat_dispersion_imag
_atom_type_scat_source
C C 0.0033 0.0016 'International Tables Vol C Tables 4.2.6.8 and 6.1.1.4'
H H 0.0000 0.0000 'International Tables Vol C Tables 4.2.6.8 and 6.1.1.4'
F F 0.0171 0.0103 'International Tables Vol C Tables 4.2.6.8 and 6.1.1.4'
N N 0.0061 0.0033 'International Tables Vol C Tables 4.2.6.8 and 6.1.1.4'
O O 0.0106 0.0060 'International Tables Vol C Tables 4.2.6.8 and 6.1.1.4'
S S 0.1246 0.1234 'International Tables Vol C Tables 4.2.6.8 and 6.1.1.4'

loop_
_geom_angle_atom_site_label_1
_geom_angle_atom_site_label_2
_geom_angle_atom_site_label_3
_geom_angle
F6 C16 F5 106.2(3)
F6 C16 F7 106.9(3)
F5 C16 F7 106.6(3)
F6 C16 S1 114.1(2)
F5 C16 S1 114.1(3)
F7 C16 S1 108.5(2)
C1 S1 C16 99.99(14)
C7 O1 C4 117.7(2)
C7 C12 C11 119.3(3)
C7 C12 C14 120.1(3)
C11 C12 C14 120.6(3)
C4 C5 C6 118.5(3)
C4 C5 H5 118.8(19)
C6 C5 H5 122.7(18)
C5 C4 C3 122.3(3)
C5 C4 O1 118.1(3)
C3 C4 O1 119.5(3)
O1 C7 C8 124.5(3)
O1 C7 C12 115.9(2)
C8 C7 C12 119.5(3)
C10 C11 C12 120.8(3)
C10 C11 C13 120.3(3)
C12 C11 C13 118.9(3)
N2 C13 C11 178.6(4)
N1 C14 C12 178.6(3)
C1 C6 C5 120.4(3)
C1 C6 H6 120.7(19)
C5 C6 H6 118.8(19)
C6 C1 C2 119.8(3)
C6 C1 S1 120.5(2)
C2 C1 S1 119.6(2)
C8 C9 C10 121.6(3)
C8 C9 H9 120(2)
C10 C9 H9 118(2)
C9 C8 C7 120.1(3)
C9 C8 H10 125.1(18)
C7 C8 H10 114.8(19)
C4 C3 C2 119.0(3)
C4 C3 H3 121(2)
C2 C3 H3 120(2)
C1 C2 C3 120.0(3)
C1 C2 H2 116(2)
C3 C2 H2 124(2)
C9 C10 C11 118.7(3)
C9 C10 H8 121(2)
C11 C10 H8 120(2)

loop_
_geom_bond_atom_site_label_1
_geom_bond_atom_site_label_2
_geom_bond_distance
C16 F6 1.313(4)
C16 F5 1.313(4)
C16 F7 1.323(3)
C16 S1 1.771(3)
S1 C1 1.770(3)
O1 C7 1.356(3)
O1 C4 1.399(3)
C12 C7 1.388(4)
C12 C11 1.397(4)
C12 C14 1.431(4)
C5 C4 1.359(4)
C5 C6 1.382(4)
C5 H5 0.96(3)
C4 C3 1.361(5)
C7 C8 1.387(4)
C11 C10 1.381(4)
C11 C13 1.436(4)
C13 N2 1.134(4)
C14 N1 1.139(3)
C6 C1 1.372(4)
C6 H6 0.91(3)
C1 C2 1.374(4)
C9 C8 1.365(5)
C9 C10 1.378(5)
C9 H9 0.93(3)
C8 H10 0.96(3)
C3 C2 1.378(5)
C3 H3 0.89(3)
C2 H2 0.91(4)
C10 H8 0.91(3)

loop_
_geom_torsion_atom_site_label_1
_geom_torsion_atom_site_label_2
_geom_torsion_atom_site_label_3
_geom_torsion_atom_site_label_4
_geom_torsion
F6 C16 S1 C1 -67.5(3)
F5 C16 S1 C1 54.9(3)
F7 C16 S1 C1 173.5(2)
C6 C5 C4 C3 -2.4(5)
C6 C5 C4 O1 -177.9(3)
C7 O1 C4 C5 -116.6(3)
C7 O1 C4 C3 67.7(4)
C4 O1 C7 C8 23.5(4)
C4 O1 C7 C12 -158.6(3)
C11 C12 C7 O1 -177.9(2)
C14 C12 C7 O1 3.0(4)
C11 C12 C7 C8 0.2(4)
C14 C12 C7 C8 -179.0(3)
C7 C12 C11 C10 -0.2(4)
C14 C12 C11 C10 179.0(3)
C7 C12 C11 C13 179.8(3)
C14 C12 C11 C13 -1.0(4)
C10 C11 C13 N2 164(15)
C12 C11 C13 N2 -16(15)
C7 C12 C14 N1 159(14)
C11 C12 C14 N1 -20(14)
C4 C5 C6 C1 0.6(4)
C5 C6 C1 C2 1.0(4)
C5 C6 C1 S1 178.0(2)
C16 S1 C1 C6 89.6(3)
C16 S1 C1 C2 -93.3(3)
C10 C9 C8 C7 -0.2(6)
O1 C7 C8 C9 177.9(3)
C12 C7 C8 C9 0.1(5)
C5 C4 C3 C2 2.5(5)
O1 C4 C3 C2 178.0(3)
C6 C1 C2 C3 -1.0(5)
S1 C1 C2 C3 -178.0(3)
C4 C3 C2 C1 -0.8(5)
C8 C9 C10 C11 0.2(6)
C12 C11 C10 C9 0.0(5)
C13 C11 C10 C9 180.0(3)
